data_1526938
loop_
_publ_author_name
'Wen, F.-S.'
'Chen, J.-S.'
'Yu, Z.-T.'
'Chen, W.'

_publ_section_title
;
 Synthesis and characterization of a new layered barium aluminate
 containing six-membered rings: Ba Al2 O3 (O H)2 * (H2 O)
;
_journal_name_full 'Journal of Solid State Chemistry'
_journal_page_first 243
_journal_page_last 248
_journal_volume 161
_journal_year 2001
_chemical_formula_sum 'Al2 Ba H4 O6'
_chemical_name_systematic 'Ba Al2 O3 (O H)2 (H2 O)'
_space_group_IT_number 33
_symmetry_space_group_name_Hall 'P 2c -2n'
_symmetry_space_group_name_H-M 'P n a 21'
_cell_angle_alpha 90
_cell_angle_beta 90
_cell_angle_gamma 90
_cell_formula_units_Z 4
_cell_length_a 5.642
_cell_length_b 9.887
_cell_length_c 10.449
_cell_volume 582.871
_citation_journal_id_ASTM JSSCBI
_cod_data_source_file Wen_JSSCBI_2001_1689.cif
_cod_data_source_block H4Al2Ba1O6
_cod_original_cell_volume 582.8709
_cod_original_formula_sum 'H4 Al2 Ba1 O6'
_cod_database_code 1526938

loop_
_symmetry_equiv_pos_as_xyz
x,y,z
-x,-y,z+1/2
-x+1/2,y+1/2,z+1/2
x+1/2,-y+1/2,z

loop_
_atom_site_label
_atom_site_type_symbol
_atom_site_fract_x
_atom_site_fract_y
_atom_site_fract_z
_atom_site_occupancy
_atom_site_U_iso_or_equiv
O6 O-2 0.2969 0.701 0.5225 1 0.0
Ba1 Ba+2 0.1569 0.5207 0.3223 1 0.0
O3 O-2 -0.0989 0.7479 0.2187 1 0.0
O4 O-2 0.1886 0.4917 0.0361 1 0.0
O2 O-2 0.1184 0.8626 -0.0026 1 0.0
Al2 Al+3 0.1863 0.1707 0.1932 1 0.0
Al1 Al+3 0.1496 0.8373 0.1645 1 0.0
O1 O-2 0.1485 0.0009 0.2322 1 0.0
O5 O-2 -0.0444 0.2707 0.2551 1 0.0
